data_7010658
loop_
_publ_author_name
'Emeleus, Lucy C.'
'Cupertino, Domenico C.'
'Harris, Steven G.'
'Owens, Susan'
'Parsons, Simon'
'Swart, Ronald M.'
'Tasker, Peter A.'
'White, David J.'

_publ_section_title
;
 Diazopyrazolones as weak solvent extractants for copper from ammonia
 leach solutions&#x200A;&#x2020;
;
_journal_issue 8
_journal_name_full 'Journal of the Chemical Society, Dalton Transactions'
_journal_page_first 1239
_journal_paper_doi 10.1039/b101780m
_journal_year 2001
_chemical_formula_moiety '[Co(C20 H21 N4 O)3].3MeOH'
_chemical_formula_sum 'C63 H75 Co N12 O6'
_chemical_formula_weight 1155.28
_chemical_name_systematic
; 
? 
;
_space_group_IT_number 2
_symmetry_cell_setting triclinic
_symmetry_space_group_name_Hall '-P 1'
_symmetry_space_group_name_H-M 'P -1'
_atom_sites_solution_hydrogens geom
_atom_sites_solution_primary Patterson
_atom_sites_solution_secondary difmap
_audit_creation_method SHELXL-97
_cell_angle_alpha 75.83(3)
_cell_angle_beta 85.67(3)
_cell_angle_gamma 86.50(4)
_cell_formula_units_Z 2
_cell_length_a 12.965(6)
_cell_length_b 15.604(6)
_cell_length_c 15.584(6)
_cell_measurement_reflns_used 42
_cell_measurement_temperature 220(2)
_cell_measurement_theta_max 13.0
_cell_measurement_theta_min 12.5
_cell_volume 3045(2)
_computing_cell_refinement 'Stoe DIF4'
_computing_data_collection 'Stoe DIF4'
_computing_data_reduction 'Stoe REDU4'
_computing_molecular_graphics SHELXTL
_computing_structure_refinement 'SHELXL-97 (Sheldrick, 1997)'
_computing_structure_solution DIRDIF
_diffrn_ambient_temperature 220(2)
_diffrn_measured_fraction_theta_full 0.996
_diffrn_measured_fraction_theta_max 0.996
_diffrn_measurement_method omega-theta
_diffrn_radiation_monochromator graphite
_diffrn_radiation_source 'fine-focus sealed tube'
_diffrn_radiation_type MoK\a
_diffrn_radiation_wavelength 0.71073
_diffrn_reflns_av_R_equivalents 0.0476
_diffrn_reflns_av_sigmaI/netI 0.1606
_diffrn_reflns_limit_h_max 15
_diffrn_reflns_limit_h_min -15
_diffrn_reflns_limit_k_max 18
_diffrn_reflns_limit_k_min -17
_diffrn_reflns_limit_l_max 18
_diffrn_reflns_limit_l_min 0
_diffrn_reflns_number 11442
_diffrn_reflns_theta_full 25.03
_diffrn_reflns_theta_max 25.03
_diffrn_reflns_theta_min 2.63
_diffrn_standards_interval_time 60
_diffrn_standards_number 3
_exptl_absorpt_coefficient_mu 0.342
_exptl_absorpt_correction_T_max 0.8984
_exptl_absorpt_correction_T_min 0.8529
_exptl_absorpt_correction_type psi-scan
_exptl_crystal_colour Red
_exptl_crystal_density_diffrn 1.260
_exptl_crystal_density_method 'not measured'
_exptl_crystal_description wedge
_exptl_crystal_F_000 1224
_exptl_crystal_size_max 0.48
_exptl_crystal_size_mid 0.36
_exptl_crystal_size_min 0.32
_refine_diff_density_max 0.691
_refine_diff_density_min -0.795
_refine_diff_density_rms 0.085
_refine_ls_extinction_method none
_refine_ls_goodness_of_fit_ref 0.990
_refine_ls_hydrogen_treatment riding
_refine_ls_matrix_type full
_refine_ls_number_parameters 739
_refine_ls_number_reflns 10736
_refine_ls_number_restraints 0
_refine_ls_restrained_S_all 0.990
_refine_ls_R_factor_all 0.1758
_refine_ls_R_factor_gt 0.0846
_refine_ls_shift/su_max 0.003
_refine_ls_shift/su_mean 0.000
_refine_ls_structure_factor_coef Fsqd
_refine_ls_weighting_details 'calc w=1/[\s^2^(Fo^2^)+(0.1000P)^2^+0.0000P] where P=(Fo^2^+2Fc^2^)/3'
_refine_ls_weighting_scheme calc
_refine_ls_wR_factor_gt 0.1764
_refine_ls_wR_factor_ref 0.2211
_reflns_number_gt 5471
_reflns_number_total 10736
_reflns_threshold_expression >2sigma(I)
_cod_data_source_file b101780m.txt
_cod_data_source_block leco86
_cod_depositor_comments
;
The following automatic conversions were performed:
'_atom_site_symetry_multiplicity' tag replaced with
'_atom_site_symmetry_multiplicity'.

Automatic conversion script
Id: cif_correct_tags 1440 2010-10-19 06:21:57Z saulius 

The following automatic conversions were performed:
'_symmetry_cell_setting' value 'Triclinic' changed to 'triclinic'
according to '/home/saulius/struct/CIF-dictionaries/cif_core.dic'
dictionary named 'cif_core.dic' version 2.4.1 from 2010-06-29.

Automatic conversion script
Id: cif_fix_enum 1527 2010-12-29 10:47:43Z saulius 

The following automatic conversions were performed:

'_exptl_absorpt_correction_type' tag value 'Psi-scans' was replaced
with 'psi-scan' value.

Automatic conversion script
Id: cif_fix_values 1646 2011-03-28 12:23:43Z adriana 

The following automatic conversions were performed:

'_atom_sites_solution_hydrogens' value 'geometric' was changed to
'geom'.

Automatic conversion script
Id: cif_fix_values 6452 2018-10-05 10:23:21Z andrius 
;
_cod_original_sg_symbol_H-M P-1
_cod_database_code 7010658

loop_
_symmetry_equiv_pos_as_xyz
'x, y, z'
'-x, -y, -z'

loop_
_atom_site_label
_atom_site_type_symbol
_atom_site_fract_x
_atom_site_fract_y
_atom_site_fract_z
_atom_site_U_iso_or_equiv
_atom_site_adp_type
_atom_site_occupancy
_atom_site_symmetry_multiplicity
_atom_site_calc_flag
_atom_site_refinement_flags
_atom_site_disorder_assembly
_atom_site_disorder_group
Co1 Co 0.19337(6) 0.47229(5) 0.27834(5) 0.0262(2) Uani 1 1 d . . .
N1A N 0.3150(4) 0.5284(3) 0.4898(3) 0.0310(12) Uani 1 1 d . . .
C11A C 0.3794(5) 0.6004(4) 0.4749(4) 0.0292(14) Uani 1 1 d . . .
C12A C 0.4647(5) 0.5970(4) 0.5239(4) 0.0367(15) Uani 1 1 d . . .
H12A H 0.4806 0.5454 0.5673 0.044 Uiso 1 1 calc R . .
C13A C 0.5258(5) 0.6672(5) 0.5101(5) 0.0452(17) Uani 1 1 d . . .
H13A H 0.5831 0.6639 0.5444 0.054 Uiso 1 1 calc R . .
C14A C 0.5045(6) 0.7435(5) 0.4458(5) 0.053(2) Uani 1 1 d . . .
H14A H 0.5474 0.7919 0.4357 0.063 Uiso 1 1 calc R . .
C15A C 0.4199(5) 0.7475(4) 0.3971(4) 0.0459(18) Uani 1 1 d . . .
H15A H 0.4053 0.7992 0.3534 0.055 Uiso 1 1 calc R . .
C16A C 0.3556(5) 0.6775(4) 0.4106(4) 0.0398(16) Uani 1 1 d . . .
H16A H 0.2972 0.6816 0.3774 0.048 Uiso 1 1 calc R . .
N2A N 0.2998(4) 0.4745(3) 0.5767(3) 0.0329(12) Uani 1 1 d . . .
C3A C 0.2338(5) 0.4163(4) 0.5726(4) 0.0307(14) Uani 1 1 d . . .
C31A C 0.1999(5) 0.3462(4) 0.6522(4) 0.0418(17) Uani 1 1 d . . .
H31A H 0.2325 0.3539 0.7037 0.063 Uiso 1 1 calc R . .
H31B H 0.2201 0.2884 0.6423 0.063 Uiso 1 1 calc R . .
H31C H 0.1253 0.3510 0.6622 0.063 Uiso 1 1 calc R . .
C4A C 0.2034(4) 0.4280(4) 0.4838(4) 0.0278(13) Uani 1 1 d . . .
N41A N 0.1273(4) 0.3866(3) 0.4597(3) 0.0276(11) Uani 1 1 d . . .
N42A N 0.1075(4) 0.4054(3) 0.3785(3) 0.0277(11) Uani 1 1 d . . .
C43A C 0.0194(5) 0.3604(4) 0.3624(3) 0.0279(14) Uani 1 1 d . . .
C44A C -0.0774(4) 0.4011(4) 0.3610(4) 0.0308(14) Uani 1 1 d . . .
H44A H -0.0870 0.4573 0.3730 0.037 Uiso 1 1 calc R . .
C45A C -0.1604(5) 0.3598(4) 0.3423(4) 0.0355(15) Uani 1 1 d . . .
H45A H -0.2266 0.3879 0.3431 0.043 Uiso 1 1 calc R . .
C46A C -0.1495(5) 0.2767(4) 0.3218(4) 0.0345(15) Uani 1 1 d . . .
C47A C -0.0516(5) 0.2378(4) 0.3254(4) 0.0388(16) Uani 1 1 d . . .
H47A H -0.0412 0.1817 0.3132 0.047 Uiso 1 1 calc R . .
C48A C 0.0320(5) 0.2776(4) 0.3460(4) 0.0357(15) Uani 1 1 d . . .
H48A H 0.0976 0.2481 0.3489 0.043 Uiso 1 1 calc R . .
C49A C -0.2424(5) 0.2351(5) 0.2966(4) 0.0452(17) Uani 1 1 d . . .
C50A C -0.3266(7) 0.2228(7) 0.3713(6) 0.104(4) Uani 1 1 d . . .
H50A H -0.3444 0.2791 0.3858 0.155 Uiso 1 1 calc R . .
H50B H -0.3019 0.1807 0.4231 0.155 Uiso 1 1 calc R . .
H50C H -0.3874 0.2008 0.3526 0.155 Uiso 1 1 calc R . .
C51A C -0.2147(7) 0.1475(6) 0.2739(8) 0.112(4) Uani 1 1 d . . .
H51A H -0.1609 0.1554 0.2263 0.168 Uiso 1 1 calc R . .
H51B H -0.2755 0.1255 0.2553 0.168 Uiso 1 1 calc R . .
H51C H -0.1899 0.1054 0.3257 0.168 Uiso 1 1 calc R . .
C52A C -0.2858(7) 0.2966(6) 0.2133(6) 0.090(3) Uani 1 1 d . . .
H52A H -0.3047 0.3541 0.2246 0.135 Uiso 1 1 calc R . .
H52B H -0.3466 0.2714 0.1982 0.135 Uiso 1 1 calc R . .
H52C H -0.2337 0.3031 0.1644 0.135 Uiso 1 1 calc R . .
C5A C 0.2597(4) 0.4998(4) 0.4328(4) 0.0268(13) Uani 1 1 d . . .
O5A O 0.2608(3) 0.5334(2) 0.3489(2) 0.0299(9) Uani 1 1 d . . .
N1B N 0.0247(4) 0.3789(3) 0.1132(3) 0.0317(12) Uani 1 1 d . . .
C11B C 0.0590(5) 0.2972(4) 0.0960(4) 0.0319(14) Uani 1 1 d . . .
C12B C 0.0047(6) 0.2624(5) 0.0410(5) 0.055(2) Uani 1 1 d . . .
H12B H -0.0538 0.2935 0.0146 0.066 Uiso 1 1 calc R . .
C13B C 0.0367(7) 0.1815(5) 0.0246(6) 0.072(2) Uani 1 1 d . . .
H13B H -0.0003 0.1577 -0.0130 0.086 Uiso 1 1 calc R . .
C14B C 0.1222(7) 0.1355(5) 0.0628(6) 0.070(2) Uani 1 1 d . . .
H14B H 0.1427 0.0796 0.0532 0.084 Uiso 1 1 calc R . .
C15B C 0.1758(7) 0.1720(5) 0.1140(5) 0.070(2) Uani 1 1 d . . .
H15B H 0.2357 0.1418 0.1385 0.084 Uiso 1 1 calc R . .
C16B C 0.1464(6) 0.2510(5) 0.1316(5) 0.054(2) Uani 1 1 d . . .
H16B H 0.1856 0.2745 0.1680 0.065 Uiso 1 1 calc R . .
N2B N -0.0680(4) 0.4205(3) 0.0791(3) 0.0357(12) Uani 1 1 d . . .
C3B C -0.0813(5) 0.4934(4) 0.1061(4) 0.0322(14) Uani 1 1 d . . .
C31B C -0.1762(5) 0.5530(4) 0.0866(4) 0.0472(18) Uani 1 1 d . . .
H31D H -0.2190 0.5302 0.0496 0.071 Uiso 1 1 calc R . .
H31E H -0.1559 0.6120 0.0559 0.071 Uiso 1 1 calc R . .
H31F H -0.2150 0.5553 0.1418 0.071 Uiso 1 1 calc R . .
C4B C 0.0010(4) 0.5028(4) 0.1576(4) 0.0274(13) Uani 1 1 d . . .
N41B N 0.0104(4) 0.5687(3) 0.1976(3) 0.0304(12) Uani 1 1 d . . .
N42B N 0.0854(4) 0.5658(3) 0.2494(3) 0.0292(12) Uani 1 1 d . . .
C43B C 0.0826(4) 0.6474(4) 0.2791(4) 0.0295(14) Uani 1 1 d . . .
C44B C 0.0763(4) 0.6469(4) 0.3689(4) 0.0302(14) Uani 1 1 d . . .
H44B H 0.0765 0.5929 0.4119 0.036 Uiso 1 1 calc R . .
C45B C 0.0700(5) 0.7241(4) 0.3943(4) 0.0368(15) Uani 1 1 d . . .
H45B H 0.0665 0.7218 0.4553 0.044 Uiso 1 1 calc R . .
C46B C 0.0684(5) 0.8064(4) 0.3349(4) 0.0413(16) Uani 1 1 d . . .
C47B C 0.0721(5) 0.8056(4) 0.2447(4) 0.0429(17) Uani 1 1 d . . .
H47B H 0.0695 0.8595 0.2016 0.051 Uiso 1 1 calc R . .
C48B C 0.0793(5) 0.7282(4) 0.2187(4) 0.0450(18) Uani 1 1 d . . .
H48B H 0.0822 0.7300 0.1579 0.054 Uiso 1 1 calc R . .
C49B C 0.0599(6) 0.8917(5) 0.3650(5) 0.057(2) Uani 1 1 d . . .
C50B C 0.0643(12) 0.9737(5) 0.2907(7) 0.154(6) Uani 1 1 d . . .
H50D H 0.0117 0.9727 0.2500 0.231 Uiso 1 1 calc R . .
H50E H 0.1321 0.9760 0.2595 0.231 Uiso 1 1 calc R . .
H50F H 0.0520 1.0255 0.3147 0.231 Uiso 1 1 calc R . .
C51B C 0.1396(9) 0.8896(6) 0.4307(8) 0.118(4) Uani 1 1 d . . .
H51D H 0.1342 0.8359 0.4775 0.177 Uiso 1 1 calc R . .
H51E H 0.1278 0.9406 0.4559 0.177 Uiso 1 1 calc R . .
H51F H 0.2081 0.8910 0.4010 0.177 Uiso 1 1 calc R . .
C52B C -0.0439(8) 0.8968(6) 0.4168(7) 0.119(4) Uani 1 1 d . . .
H52D H -0.0497 0.8449 0.4658 0.178 Uiso 1 1 calc R . .
H52E H -0.0996 0.8993 0.3780 0.178 Uiso 1 1 calc R . .
H52F H -0.0483 0.9495 0.4397 0.178 Uiso 1 1 calc R . .
C5B C 0.0665(5) 0.4276(4) 0.1625(3) 0.0277(14) Uani 1 1 d . . .
O5B O 0.1491(3) 0.4042(2) 0.2035(2) 0.0287(9) Uani 1 1 d . . .
N1C N 0.3832(4) 0.2642(3) 0.2515(3) 0.0349(12) Uani 1 1 d . . .
C11C C 0.3778(5) 0.1830(4) 0.3187(4) 0.0391(16) Uani 1 1 d . . .
C12C C 0.4261(6) 0.1086(4) 0.3045(5) 0.061(2) Uani 1 1 d . . .
H12C H 0.4630 0.1105 0.2498 0.073 Uiso 1 1 calc R . .
C13C C 0.4232(8) 0.0300(5) 0.3672(6) 0.082(3) Uani 1 1 d . . .
H13C H 0.4572 -0.0212 0.3552 0.099 Uiso 1 1 calc R . .
C14C C 0.3704(7) 0.0262(5) 0.4477(6) 0.071(3) Uani 1 1 d . . .
H14C H 0.3681 -0.0272 0.4915 0.086 Uiso 1 1 calc R . .
C15C C 0.3212(6) 0.1019(5) 0.4627(5) 0.062(2) Uani 1 1 d . . .
H15C H 0.2845 0.0993 0.5176 0.075 Uiso 1 1 calc R . .
C16C C 0.3232(5) 0.1827(4) 0.3997(4) 0.0430(17) Uani 1 1 d . . .
H16C H 0.2897 0.2343 0.4112 0.052 Uiso 1 1 calc R . .
N2C N 0.4353(4) 0.2595(3) 0.1692(3) 0.0416(14) Uani 1 1 d . . .
C3C C 0.4261(5) 0.3410(4) 0.1179(4) 0.0401(16) Uani 1 1 d . . .
C31C C 0.4723(6) 0.3628(5) 0.0256(4) 0.060(2) Uani 1 1 d . . .
H31G H 0.5093 0.3108 0.0132 0.090 Uiso 1 1 calc R . .
H31H H 0.5199 0.4100 0.0184 0.090 Uiso 1 1 calc R . .
H31I H 0.4178 0.3819 -0.0152 0.090 Uiso 1 1 calc R . .
C4C C 0.3664(5) 0.3969(4) 0.1627(4) 0.0323(14) Uani 1 1 d . . .
N41C N 0.3476(4) 0.4843(3) 0.1312(3) 0.0329(12) Uani 1 1 d . . .
N42C N 0.2854(4) 0.5278(3) 0.1749(3) 0.0297(12) Uani 1 1 d . . .
C43C C 0.2880(4) 0.6203(4) 0.1377(4) 0.0281(14) Uani 1 1 d . . .
C44C C 0.2516(5) 0.6565(4) 0.0541(4) 0.0355(15) Uani 1 1 d . . .
H44C H 0.2212 0.6208 0.0233 0.043 Uiso 1 1 calc R . .
C45C C 0.2610(5) 0.7466(4) 0.0171(4) 0.0388(16) Uani 1 1 d . . .
H45C H 0.2353 0.7709 -0.0389 0.047 Uiso 1 1 calc R . .
C46C C 0.3063(5) 0.8018(4) 0.0585(4) 0.0360(15) Uani 1 1 d . . .
C47C C 0.3408(5) 0.7644(4) 0.1417(4) 0.0429(17) Uani 1 1 d . . .
H47C H 0.3710 0.8001 0.1726 0.052 Uiso 1 1 calc R . .
C48C C 0.3315(5) 0.6744(4) 0.1804(4) 0.0400(16) Uani 1 1 d . . .
H48C H 0.3556 0.6506 0.2371 0.048 Uiso 1 1 calc R . .
C49C C 0.3219(6) 0.8989(4) 0.0123(4) 0.0469(18) Uani 1 1 d . . .
C50C C 0.4107(7) 0.9019(5) -0.0598(6) 0.095(3) Uani 1 1 d . . .
H50G H 0.3943 0.8665 -0.0997 0.143 Uiso 1 1 calc R . .
H50H H 0.4744 0.8785 -0.0321 0.143 Uiso 1 1 calc R . .
H50I H 0.4193 0.9626 -0.0929 0.143 Uiso 1 1 calc R . .
C51C C 0.3461(7) 0.9537(5) 0.0752(6) 0.076(3) Uani 1 1 d . . .
H51G H 0.4080 0.9290 0.1052 0.114 Uiso 1 1 calc R . .
H51H H 0.2884 0.9534 0.1187 0.114 Uiso 1 1 calc R . .
H51I H 0.3574 1.0140 0.0422 0.114 Uiso 1 1 calc R . .
C52C C 0.2249(6) 0.9400(4) -0.0328(5) 0.064(2) Uani 1 1 d . . .
H52G H 0.2073 0.9062 -0.0738 0.096 Uiso 1 1 calc R . .
H52H H 0.2371 1.0005 -0.0650 0.096 Uiso 1 1 calc R . .
H52I H 0.1682 0.9397 0.0116 0.096 Uiso 1 1 calc R . .
C5C C 0.3407(4) 0.3463(4) 0.2486(4) 0.0278(13) Uani 1 1 d . . .
O5C O 0.2913(3) 0.3713(2) 0.3138(2) 0.0316(10) Uani 1 1 d . . .
O1L O 0.3967(5) 0.2388(4) 0.8092(5) 0.108(2) Uani 1 1 d . . .
H1L H 0.4121 0.2914 0.7927 0.161 Uiso 1 1 d R . .
C1L C 0.3282(11) 0.2276(7) 0.8845(7) 0.133(5) Uani 1 1 d . . .
H1L1 H 0.3334 0.1667 0.9185 0.199 Uiso 1 1 d R . .
H1L2 H 0.2580 0.2421 0.8665 0.199 Uiso 1 1 d R . .
H1L3 H 0.3457 0.2665 0.9207 0.199 Uiso 1 1 d R . .
O1M O 0.3995(6) 0.4198(4) 0.7374(4) 0.127(3) Uani 1 1 d . . .
H1M H 0.4150 0.4224 0.6842 0.190 Uiso 1 1 d R . .
C1M C 0.4521(7) 0.4789(6) 0.7635(5) 0.075(3) Uani 1 1 d . . .
H1M1 H 0.4180 0.5370 0.7454 0.113 Uiso 1 1 d R . .
H1M2 H 0.5221 0.4803 0.7364 0.113 Uiso 1 1 d R . .
H1M3 H 0.4545 0.4624 0.8275 0.113 Uiso 1 1 d R . .
O1N O 0.4166(10) 0.0953(6) 0.7468(6) 0.169(4) Uani 1 1 d . . .
H1N H 0.4177 0.1408 0.7652 0.254 Uiso 1 1 d R . .
C1N C 0.3148(14) 0.0861(11) 0.7217(10) 0.176(8) Uani 1 1 d . . .
H1N1 H 0.3189 0.0526 0.6767 0.264 Uiso 1 1 d R . .
H1N2 H 0.2831 0.1443 0.6983 0.264 Uiso 1 1 d R . .
H1N3 H 0.2732 0.0554 0.7732 0.264 Uiso 1 1 d R . .

loop_
_atom_site_aniso_label
_atom_site_aniso_U_11
_atom_site_aniso_U_22
_atom_site_aniso_U_33
_atom_site_aniso_U_23
_atom_site_aniso_U_13
_atom_site_aniso_U_12
Co1 0.0289(5) 0.0316(5) 0.0170(4) -0.0039(3) 0.0020(3) -0.0045(4)
N1A 0.035(3) 0.037(3) 0.019(3) -0.003(2) 0.002(2) -0.007(2)
C11A 0.034(4) 0.033(4) 0.025(3) -0.015(3) 0.003(3) -0.005(3)
C12A 0.033(4) 0.047(4) 0.033(4) -0.015(3) -0.003(3) -0.002(3)
C13A 0.033(4) 0.056(5) 0.053(4) -0.026(4) -0.001(3) -0.011(4)
C14A 0.049(5) 0.058(5) 0.055(5) -0.023(4) 0.015(4) -0.025(4)
C15A 0.054(5) 0.043(4) 0.039(4) -0.003(3) 0.000(3) -0.017(4)
C16A 0.045(4) 0.046(4) 0.030(4) -0.013(3) -0.003(3) -0.005(3)
N2A 0.037(3) 0.044(3) 0.018(3) -0.007(2) -0.003(2) -0.005(3)
C3A 0.030(4) 0.037(4) 0.023(3) -0.006(3) 0.002(3) -0.002(3)
C31A 0.044(4) 0.048(4) 0.027(3) 0.004(3) -0.002(3) -0.008(3)
C4A 0.029(3) 0.034(3) 0.021(3) -0.006(3) 0.001(3) -0.006(3)
N41A 0.028(3) 0.032(3) 0.022(3) -0.005(2) 0.002(2) -0.004(2)
N42A 0.028(3) 0.034(3) 0.020(3) -0.005(2) 0.001(2) -0.003(2)
C43A 0.033(4) 0.031(3) 0.020(3) -0.005(3) 0.002(3) -0.009(3)
C44A 0.031(4) 0.033(3) 0.030(3) -0.011(3) -0.001(3) -0.001(3)
C45A 0.026(4) 0.042(4) 0.039(4) -0.012(3) 0.002(3) 0.000(3)
C46A 0.030(4) 0.047(4) 0.027(3) -0.007(3) 0.005(3) -0.017(3)
C47A 0.034(4) 0.032(4) 0.055(4) -0.017(3) 0.000(3) -0.012(3)
C48A 0.028(4) 0.034(4) 0.043(4) -0.008(3) 0.001(3) -0.001(3)
C49A 0.036(4) 0.057(5) 0.048(4) -0.020(4) 0.000(3) -0.013(3)
C50A 0.075(7) 0.170(10) 0.081(7) -0.054(7) 0.032(5) -0.077(7)
C51A 0.079(7) 0.093(7) 0.197(12) -0.085(8) -0.039(7) -0.009(6)
C52A 0.076(7) 0.122(8) 0.080(6) -0.022(6) -0.033(5) -0.037(6)
C5A 0.027(3) 0.032(3) 0.021(3) -0.007(3) 0.000(3) -0.001(3)
O5A 0.033(2) 0.036(2) 0.021(2) -0.0056(18) -0.0018(18) -0.0065(19)
N1B 0.031(3) 0.040(3) 0.025(3) -0.010(2) -0.005(2) -0.005(2)
C11B 0.039(4) 0.033(4) 0.025(3) -0.010(3) 0.001(3) -0.008(3)
C12B 0.063(5) 0.051(5) 0.060(5) -0.027(4) -0.018(4) 0.000(4)
C13B 0.079(6) 0.063(5) 0.090(7) -0.045(5) -0.011(5) -0.007(5)
C14B 0.090(7) 0.049(5) 0.079(6) -0.031(4) -0.016(5) 0.010(5)
C15B 0.079(6) 0.061(5) 0.078(6) -0.032(5) -0.034(5) 0.021(5)
C16B 0.060(5) 0.053(5) 0.061(5) -0.028(4) -0.029(4) 0.009(4)
N2B 0.034(3) 0.044(3) 0.029(3) -0.007(2) -0.006(2) -0.004(3)
C3B 0.031(4) 0.038(4) 0.026(3) -0.004(3) 0.002(3) -0.006(3)
C31B 0.039(4) 0.057(5) 0.044(4) -0.007(3) -0.013(3) 0.004(3)
C4B 0.029(3) 0.028(3) 0.021(3) 0.001(3) -0.001(3) -0.002(3)
N41B 0.029(3) 0.034(3) 0.023(3) 0.000(2) 0.003(2) 0.001(2)
N42B 0.038(3) 0.031(3) 0.019(3) -0.006(2) 0.004(2) -0.009(2)
C43B 0.033(4) 0.027(3) 0.028(3) -0.008(3) 0.006(3) -0.002(3)
C44B 0.037(4) 0.032(3) 0.022(3) -0.007(3) 0.000(3) -0.003(3)
C45B 0.039(4) 0.048(4) 0.026(3) -0.016(3) 0.006(3) -0.004(3)
C46B 0.043(4) 0.040(4) 0.043(4) -0.017(3) 0.004(3) 0.000(3)
C47B 0.060(5) 0.032(4) 0.034(4) -0.006(3) 0.011(3) -0.002(3)
C48B 0.067(5) 0.043(4) 0.023(3) -0.006(3) 0.003(3) -0.001(4)
C49B 0.062(5) 0.050(5) 0.066(5) -0.030(4) 0.005(4) 0.004(4)
C50B 0.34(2) 0.035(5) 0.084(8) -0.020(5) 0.041(10) -0.019(8)
C51B 0.141(10) 0.082(7) 0.161(11) -0.076(7) -0.060(9) 0.006(7)
C52B 0.137(10) 0.093(8) 0.135(10) -0.065(7) 0.038(8) 0.019(7)
C5B 0.030(4) 0.036(4) 0.015(3) -0.001(3) 0.003(3) -0.008(3)
O5B 0.025(2) 0.038(2) 0.024(2) -0.0092(18) -0.0037(18) 0.0007(18)
N1C 0.035(3) 0.036(3) 0.031(3) -0.005(2) 0.000(2) 0.006(2)
C11C 0.037(4) 0.038(4) 0.041(4) -0.005(3) -0.009(3) 0.001(3)
C12C 0.072(6) 0.038(4) 0.066(5) -0.002(4) 0.007(4) 0.006(4)
C13C 0.116(8) 0.032(4) 0.084(7) 0.003(4) 0.013(6) 0.012(5)
C14C 0.087(7) 0.034(5) 0.077(6) 0.018(4) -0.011(5) -0.003(4)
C15C 0.069(6) 0.055(5) 0.053(5) 0.008(4) 0.003(4) -0.024(4)
C16C 0.053(5) 0.037(4) 0.037(4) -0.004(3) -0.005(3) -0.007(3)
N2C 0.043(3) 0.040(3) 0.040(3) -0.011(3) 0.009(3) 0.004(3)
C3C 0.038(4) 0.039(4) 0.041(4) -0.010(3) 0.007(3) 0.004(3)
C31C 0.073(6) 0.061(5) 0.040(4) -0.012(4) 0.028(4) 0.009(4)
C4C 0.037(4) 0.034(4) 0.025(3) -0.006(3) 0.008(3) -0.007(3)
N41C 0.036(3) 0.035(3) 0.029(3) -0.009(2) 0.001(2) -0.006(2)
N42C 0.033(3) 0.030(3) 0.024(3) -0.004(2) 0.001(2) 0.000(2)
C43C 0.034(4) 0.024(3) 0.025(3) -0.004(3) 0.004(3) 0.001(3)
C44C 0.041(4) 0.037(4) 0.032(3) -0.012(3) -0.006(3) -0.005(3)
C45C 0.054(4) 0.034(4) 0.025(3) 0.000(3) -0.002(3) -0.005(3)
C46C 0.041(4) 0.032(4) 0.034(4) -0.006(3) 0.004(3) -0.003(3)
C47C 0.056(5) 0.038(4) 0.036(4) -0.011(3) -0.001(3) -0.012(3)
C48C 0.050(4) 0.041(4) 0.027(3) -0.003(3) -0.008(3) -0.001(3)
C49C 0.069(5) 0.023(3) 0.043(4) 0.002(3) 0.002(4) -0.005(3)
C50C 0.108(8) 0.054(5) 0.101(7) 0.012(5) 0.051(6) -0.019(5)
C51C 0.110(7) 0.037(4) 0.081(6) -0.003(4) -0.029(5) -0.016(5)
C52C 0.102(7) 0.032(4) 0.054(5) -0.005(4) -0.008(5) 0.002(4)
C5C 0.019(3) 0.030(3) 0.036(4) -0.008(3) -0.007(3) -0.002(3)
O5C 0.036(2) 0.039(2) 0.020(2) -0.0068(18) 0.0002(18) 0.0000(19)
O1L 0.104(6) 0.097(5) 0.110(6) 0.004(4) -0.011(5) -0.026(4)
C1L 0.209(15) 0.104(9) 0.078(8) -0.011(7) 0.002(9) -0.010(9)
O1M 0.187(8) 0.111(5) 0.077(4) 0.029(4) -0.081(5) -0.084(5)
C1M 0.079(6) 0.098(7) 0.051(5) -0.017(5) -0.018(5) -0.004(5)
O1N 0.256(13) 0.110(7) 0.121(8) -0.012(6) 0.058(8) 0.013(8)
C1N 0.25(2) 0.177(15) 0.113(11) -0.043(10) -0.047(13) -0.065(15)

loop_
_atom_type_symbol
_atom_type_description
_atom_type_scat_dispersion_real
_atom_type_scat_dispersion_imag
_atom_type_scat_source
C C 0.0033 0.0016 'International Tables Vol C Tables 4.2.6.8 and 6.1.1.4'
H H 0.0000 0.0000 'International Tables Vol C Tables 4.2.6.8 and 6.1.1.4'
N N 0.0061 0.0033 'International Tables Vol C Tables 4.2.6.8 and 6.1.1.4'
O O 0.0106 0.0060 'International Tables Vol C Tables 4.2.6.8 and 6.1.1.4'
Co Co 0.3494 0.9721 'International Tables Vol C Tables 4.2.6.8 and 6.1.1.4'

loop_
_geom_angle_atom_site_label_1
_geom_angle_atom_site_label_2
_geom_angle_atom_site_label_3
_geom_angle
_geom_angle_site_symmetry_1
_geom_angle_site_symmetry_3
_geom_angle_publ_flag
O5B Co1 O5A 170.33(17) . . ?
O5B Co1 N42B 95.23(18) . . ?
O5A Co1 N42B 92.92(18) . . ?
O5B Co1 O5C 83.12(16) . . ?
O5A Co1 O5C 89.22(17) . . ?
N42B Co1 O5C 174.54(18) . . ?
O5B Co1 N42A 90.65(18) . . ?
O5A Co1 N42A 94.26(18) . . ?
N42B Co1 N42A 91.97(19) . . ?
O5C Co1 N42A 82.86(18) . . ?
O5B Co1 N42C 85.36(18) . . ?
O5A Co1 N42C 89.07(18) . . ?
N42B Co1 N42C 92.79(19) . . ?
O5C Co1 N42C 92.27(18) . . ?
N42A Co1 N42C 174.0(2) . . ?
C5A N1A C11A 130.3(5) . . ?
C5A N1A N2A 110.4(4) . . ?
C11A N1A N2A 119.3(4) . . ?
C12A C11A C16A 119.4(6) . . ?
C12A C11A N1A 121.1(5) . . ?
C16A C11A N1A 119.4(5) . . ?
C13A C12A C11A 120.9(6) . . ?
C12A C13A C14A 120.5(6) . . ?
C15A C14A C13A 118.9(6) . . ?
C14A C15A C16A 121.8(6) . . ?
C15A C16A C11A 118.4(6) . . ?
C3A N2A N1A 106.6(4) . . ?
N2A C3A C4A 111.1(5) . . ?
N2A C3A C31A 122.0(5) . . ?
C4A C3A C31A 126.9(5) . . ?
N41A C4A C5A 128.8(5) . . ?
N41A C4A C3A 125.5(5) . . ?
C5A C4A C3A 105.1(5) . . ?
N42A N41A C4A 118.4(5) . . ?
N41A N42A C43A 112.8(4) . . ?
N41A N42A Co1 126.6(4) . . ?
C43A N42A Co1 119.9(3) . . ?
C44A C43A C48A 119.3(5) . . ?
C44A C43A N42A 120.0(5) . . ?
C48A C43A N42A 120.6(5) . . ?
C43A C44A C45A 120.1(6) . . ?
C44A C45A C46A 122.0(6) . . ?
C47A C46A C45A 115.9(5) . . ?
C47A C46A C49A 123.6(6) . . ?
C45A C46A C49A 120.5(6) . . ?
C46A C47A C48A 122.7(6) . . ?
C43A C48A C47A 119.9(6) . . ?
C51A C49A C50A 109.5(7) . . ?
C51A C49A C46A 112.7(6) . . ?
C50A C49A C46A 110.2(6) . . ?
C51A C49A C52A 106.4(7) . . ?
C50A C49A C52A 108.6(7) . . ?
C46A C49A C52A 109.2(6) . . ?
O5A C5A N1A 124.8(5) . . ?
O5A C5A C4A 128.5(5) . . ?
N1A C5A C4A 106.7(5) . . ?
C5A O5A Co1 117.9(3) . . ?
C5B N1B C11B 129.9(5) . . ?
C5B N1B N2B 110.4(5) . . ?
C11B N1B N2B 119.6(5) . . ?
C12B C11B C16B 118.7(6) . . ?
C12B C11B N1B 119.1(6) . . ?
C16B C11B N1B 122.2(5) . . ?
C11B C12B C13B 119.6(7) . . ?
C14B C13B C12B 120.7(8) . . ?
C15B C14B C13B 118.6(8) . . ?
C14B C15B C16B 122.1(8) . . ?
C15B C16B C11B 120.1(7) . . ?
C3B N2B N1B 106.4(5) . . ?
N2B C3B C4B 110.8(5) . . ?
N2B C3B C31B 121.5(6) . . ?
C4B C3B C31B 127.7(6) . . ?
N41B C4B C5B 127.1(5) . . ?
N41B C4B C3B 126.5(5) . . ?
C5B C4B C3B 106.4(5) . . ?
N42B N41B C4B 120.5(5) . . ?
N41B N42B C43B 109.6(5) . . ?
N41B N42B Co1 126.8(4) . . ?
C43B N42B Co1 123.4(4) . . ?
C48B C43B C44B 117.7(5) . . ?
C48B C43B N42B 120.5(5) . . ?
C44B C43B N42B 121.7(5) . . ?
C45B C44B C43B 120.2(5) . . ?
C44B C45B C46B 123.3(6) . . ?
C45B C46B C47B 115.7(6) . . ?
C45B C46B C49B 122.3(6) . . ?
C47B C46B C49B 121.9(6) . . ?
C48B C47B C46B 121.2(6) . . ?
C47B C48B C43B 121.9(6) . . ?
C51B C49B C50B 112.0(8) . . ?
C51B C49B C46B 109.7(6) . . ?
C50B C49B C46B 114.3(7) . . ?
C51B C49B C52B 104.8(8) . . ?
C50B C49B C52B 106.8(8) . . ?
C46B C49B C52B 108.8(7) . . ?
O5B C5B N1B 123.8(5) . . ?
O5B C5B C4B 130.2(5) . . ?
N1B C5B C4B 106.0(5) . . ?
C5B O5B Co1 120.0(4) . . ?
C5C N1C N2C 111.4(4) . . ?
C5C N1C C11C 131.8(5) . . ?
N2C N1C C11C 116.6(5) . . ?
C12C C11C C16C 120.5(6) . . ?
C12C C11C N1C 120.4(6) . . ?
C16C C11C N1C 119.1(6) . . ?
C11C C12C C13C 122.0(8) . . ?
C12C C13C C14C 119.7(8) . . ?
C15C C14C C13C 118.6(7) . . ?
C14C C15C C16C 122.7(7) . . ?
C15C C16C C11C 116.5(7) . . ?
C3C N2C N1C 105.1(5) . . ?
N2C C3C C4C 110.8(5) . . ?
N2C C3C C31C 121.0(6) . . ?
C4C C3C C31C 128.2(6) . . ?
N41C C4C C5C 127.1(5) . . ?
N41C C4C C3C 125.6(5) . . ?
C5C C4C C3C 107.0(5) . . ?
N42C N41C C4C 120.3(5) . . ?
N41C N42C C43C 111.5(4) . . ?
N41C N42C Co1 124.2(4) . . ?
C43C N42C Co1 124.3(4) . . ?
C48C C43C C44C 118.8(5) . . ?
C48C C43C N42C 120.9(5) . . ?
C44C C43C N42C 120.2(5) . . ?
C45C C44C C43C 118.8(6) . . ?
C46C C45C C44C 123.2(6) . . ?
C45C C46C C47C 116.9(5) . . ?
C45C C46C C49C 121.2(6) . . ?
C47C C46C C49C 121.9(6) . . ?
C46C C47C C48C 121.0(6) . . ?
C43C C48C C47C 121.3(6) . . ?
C51C C49C C52C 107.5(6) . . ?
C51C C49C C46C 113.0(6) . . ?
C52C C49C C46C 110.1(6) . . ?
C51C C49C C50C 110.2(7) . . ?
C52C C49C C50C 108.1(6) . . ?
C46C C49C C50C 107.7(6) . . ?
O5C C5C N1C 125.6(5) . . ?
O5C C5C C4C 128.7(5) . . ?
N1C C5C C4C 105.6(5) . . ?
C5C O5C Co1 114.4(3) . . ?

loop_
_geom_bond_atom_site_label_1
_geom_bond_atom_site_label_2
_geom_bond_distance
_geom_bond_site_symmetry_2
_geom_bond_publ_flag
Co1 O5B 1.898(4) . ?
Co1 O5A 1.909(4) . ?
Co1 N42B 1.954(5) . ?
Co1 O5C 1.959(4) . ?
Co1 N42A 1.962(4) . ?
Co1 N42C 1.980(5) . ?
N1A C5A 1.354(7) . ?
N1A C11A 1.404(7) . ?
N1A N2A 1.415(6) . ?
C11A C12A 1.381(8) . ?
C11A C16A 1.400(8) . ?
C12A C13A 1.355(8) . ?
C13A C14A 1.384(9) . ?
C14A C15A 1.370(9) . ?
C15A C16A 1.379(8) . ?
N2A C3A 1.301(7) . ?
C3A C4A 1.433(7) . ?
C3A C31A 1.497(8) . ?
C4A N41A 1.335(7) . ?
C4A C5A 1.412(7) . ?
N41A N42A 1.269(6) . ?
N42A C43A 1.445(7) . ?
C43A C44A 1.371(8) . ?
C43A C48A 1.375(8) . ?
C44A C45A 1.372(8) . ?
C45A C46A 1.406(8) . ?
C46A C47A 1.371(8) . ?
C46A C49A 1.523(8) . ?
C47A C48A 1.377(8) . ?
C49A C51A 1.509(10) . ?
C49A C50A 1.520(10) . ?
C49A C52A 1.536(10) . ?
C5A O5A 1.283(6) . ?
N1B C5B 1.365(7) . ?
N1B C11B 1.406(7) . ?
N1B N2B 1.407(6) . ?
C11B C12B 1.374(8) . ?
C11B C16B 1.383(9) . ?
C12B C13B 1.381(10) . ?
C13B C14B 1.375(11) . ?
C14B C15B 1.342(10) . ?
C15B C16B 1.353(9) . ?
N2B C3B 1.304(7) . ?
C3B C4B 1.417(8) . ?
C3B C31B 1.500(8) . ?
C4B N41B 1.342(7) . ?
C4B C5B 1.395(8) . ?
N41B N42B 1.301(6) . ?
N42B C43B 1.454(7) . ?
C43B C48B 1.377(8) . ?
C43B C44B 1.394(7) . ?
C44B C45B 1.353(8) . ?
C45B C46B 1.387(8) . ?
C46B C47B 1.407(8) . ?
C46B C49B 1.510(9) . ?
C47B C48B 1.360(8) . ?
C49B C51B 1.501(11) . ?
C49B C50B 1.502(11) . ?
C49B C52B 1.525(11) . ?
C5B O5B 1.276(6) . ?
N1C C5C 1.356(7) . ?
N1C N2C 1.419(6) . ?
N1C C11C 1.435(7) . ?
C11C C12C 1.343(9) . ?
C11C C16C 1.399(9) . ?
C12C C13C 1.369(10) . ?
C13C C14C 1.371(11) . ?
C14C C15C 1.371(11) . ?
C15C C16C 1.396(9) . ?
N2C C3C 1.330(7) . ?
C3C C4C 1.407(8) . ?
C3C C31C 1.483(8) . ?
C4C N41C 1.345(7) . ?
C4C C5C 1.405(8) . ?
N41C N42C 1.286(6) . ?
N42C C43C 1.419(7) . ?
C43C C48C 1.366(8) . ?
C43C C44C 1.392(8) . ?
C44C C45C 1.391(8) . ?
C45C C46C 1.376(8) . ?
C46C C47C 1.380(8) . ?
C46C C49C 1.528(8) . ?
C47C C48C 1.395(8) . ?
C49C C51C 1.511(10) . ?
C49C C52C 1.518(10) . ?
C49C C50C 1.540(10) . ?
C5C O5C 1.287(6) . ?
O1L C1L 1.399(12) . ?
O1M C1M 1.335(9) . ?
O1N C1N 1.429(15) . ?
